data_7702260
loop_
_publ_author_name
'Hork\'y, Filip'
'\<Skoch, Karel'
'C\'isa\<rov\'a, Ivana'
'\<St\<epni\<cka, Petr'

_publ_section_title
;
 Versatile coordination and C-H activation of a multi-donor
 phosphinoferrocene carboxamide ligand in Pd(ii) complexes.
;
_journal_issue 43
_journal_name_full 'Dalton transactions (Cambridge, England : 2003)'
_journal_page_first 16412
_journal_page_last 16425
_journal_paper_doi 10.1039/c9dt03646f
_journal_volume 48
_journal_year 2019
_chemical_formula_moiety 'C34 H35 Fe N2 O P Pd'
_chemical_formula_sum 'C34 H35 Fe N2 O P Pd'
_chemical_formula_weight 680.86
_space_group_crystal_system triclinic
_space_group_IT_number 2
_space_group_name_Hall '-P 1'
_space_group_name_H-M_alt 'P -1'
_atom_sites_solution_hydrogens geom
_atom_sites_solution_primary direct
_atom_sites_solution_secondary difmap
_audit_creation_method SHELXL-2017/1
_audit_update_record
;
2019-09-05 deposited with the CCDC.	2019-10-15 downloaded from the CCDC.
;
_cell_angle_alpha 112.7010(10)
_cell_angle_beta 95.2270(10)
_cell_angle_gamma 97.8210(10)
_cell_formula_units_Z 2
_cell_length_a 10.9881(2)
_cell_length_b 11.6075(2)
_cell_length_c 12.5380(3)
_cell_measurement_reflns_used 9885
_cell_measurement_temperature 150(2)
_cell_measurement_theta_max 27.55
_cell_measurement_theta_min 2.44
_cell_volume 1443.39(5)
_computing_cell_refinement 'SAINT V8.27B (Bruker AXS Inc., 2012)'
_computing_data_collection 'Bruker Instrument Service v2012.12.0.3'
_computing_data_reduction 'SAINT V8.27B (Bruker AXS Inc., 2012)'
_computing_molecular_graphics 'PLATON (Spek, 2017)'
_computing_publication_material 'PLATON (Spek, 2017)'
_computing_structure_refinement 'SHELXL-2017/1 (Sheldrick, 2017)'
_computing_structure_solution 'SHELXS-97 (Sheldrick, 2008)'
_diffrn_ambient_temperature 150(2)
_diffrn_measured_fraction_theta_full 0.997
_diffrn_measured_fraction_theta_max 0.996
_diffrn_measurement_device_type 'Bruker APEX-II CCD'
_diffrn_measurement_method '\f and \w scans'
_diffrn_radiation_monochromator graphite
_diffrn_radiation_source 'fine-focus sealed tube'
_diffrn_radiation_type MoK\a
_diffrn_radiation_wavelength 0.71073
_diffrn_reflns_av_R_equivalents 0.0158
_diffrn_reflns_av_unetI/netI 0.0182
_diffrn_reflns_Laue_measured_fraction_full 0.997
_diffrn_reflns_Laue_measured_fraction_max 0.996
_diffrn_reflns_limit_h_max 13
_diffrn_reflns_limit_h_min -14
_diffrn_reflns_limit_k_max 15
_diffrn_reflns_limit_k_min -11
_diffrn_reflns_limit_l_max 16
_diffrn_reflns_limit_l_min -14
_diffrn_reflns_number 18414
_diffrn_reflns_point_group_measured_fraction_full 0.997
_diffrn_reflns_point_group_measured_fraction_max 0.996
_diffrn_reflns_theta_full 25.242
_diffrn_reflns_theta_max 27.499
_diffrn_reflns_theta_min 1.783
_exptl_absorpt_coefficient_mu 1.212
_exptl_absorpt_correction_T_max 0.71
_exptl_absorpt_correction_T_min 0.63
_exptl_absorpt_correction_type numerical
_exptl_absorpt_process_details 'SADABS V2012/1 (Bruker AXS Inc.)'
_exptl_crystal_colour orange
_exptl_crystal_density_diffrn 1.567
_exptl_crystal_density_method 'not measured'
_exptl_crystal_description prism
_exptl_crystal_F_000 696
_exptl_crystal_size_max 0.42
_exptl_crystal_size_mid 0.41
_exptl_crystal_size_min 0.30
_refine_diff_density_max 0.521
_refine_diff_density_min -0.385
_refine_diff_density_rms 0.056
_refine_ls_extinction_method none
_refine_ls_goodness_of_fit_ref 1.036
_refine_ls_hydrogen_treatment constr
_refine_ls_matrix_type full
_refine_ls_number_parameters 387
_refine_ls_number_reflns 6610
_refine_ls_number_restraints 60
_refine_ls_restrained_S_all 1.072
_refine_ls_R_factor_all 0.0219
_refine_ls_R_factor_gt 0.0201
_refine_ls_shift/su_max 0.002
_refine_ls_shift/su_mean 0.000
_refine_ls_structure_factor_coef Fsqd
_refine_ls_weighting_details 'w=1/[\s^2^(Fo^2^)+(0.0193P)^2^+1.0601P] where P=(Fo^2^+2Fc^2^)/3'
_refine_ls_weighting_scheme calc
_refine_ls_wR_factor_gt 0.0478
_refine_ls_wR_factor_ref 0.0487
_reflns_Friedel_coverage 0.000
_reflns_number_gt 6246
_reflns_number_total 6610
_reflns_threshold_expression 'I > 2\s(I)'
_cod_data_source_file c9dt03646f2.cif
_cod_data_source_block fh17
_cod_database_code 7702260
_shelx_shelxl_version_number 2017/1
_shelx_space_group_comment
;
The symmetry employed for this shelxl refinement is uniquely defined
by the following loop, which should always be used as a source of
symmetry information in preference to the above space-group names.
They are only intended as comments.
;

loop_
_space_group_symop_operation_xyz
'x, y, z'
'-x, -y, -z'

loop_
_atom_site_label
_atom_site_type_symbol
_atom_site_fract_x
_atom_site_fract_y
_atom_site_fract_z
_atom_site_U_iso_or_equiv
_atom_site_adp_type
_atom_site_occupancy
_atom_site_site_symmetry_order
_atom_site_calc_flag
_atom_site_refinement_flags_posn
_atom_site_refinement_flags_adp
_atom_site_refinement_flags_occupancy
_atom_site_disorder_assembly
_atom_site_disorder_group
Pd Pd 0.68034(2) 0.69099(2) 0.74174(2) 0.01278(4) Uani 1 1 d . . . . .
Fe Fe 1.04902(2) 0.96797(2) 0.74652(2) 0.02190(6) Uani 1 1 d . . . . .
P P 0.77199(4) 0.52177(4) 0.69336(3) 0.01400(8) Uani 1 1 d . . . . .
O O 0.84861(12) 0.77468(12) 0.47379(10) 0.0292(3) Uani 1 1 d . . . . .
N1 N 0.74481(12) 0.69803(12) 0.59069(11) 0.0167(3) Uani 1 1 d . . . . .
C1 C 0.86561(14) 0.91061(15) 0.67351(14) 0.0186(3) Uani 1 1 d . . . . .
C2 C 0.91731(16) 1.02521(16) 0.66324(17) 0.0270(4) Uani 1 1 d . . . . .
H2 H 0.920851 1.036004 0.592163 0.032 Uiso 1 1 calc R U . . .
C3 C 0.96250(17) 1.12020(16) 0.77787(18) 0.0316(4) Uani 1 1 d . . . . .
H3 H 1.000826 1.205491 0.796420 0.038 Uiso 1 1 calc R U . . .
C4 C 0.94056(16) 1.06584(16) 0.85969(16) 0.0288(4) Uani 1 1 d . . . . .
H4 H 0.961376 1.108196 0.942417 0.035 Uiso 1 1 calc R U . . .
C5 C 0.88176(15) 0.93638(16) 0.79568(14) 0.0220(3) Uani 1 1 d . . . . .
H5 H 0.857371 0.877158 0.828527 0.026 Uiso 1 1 calc R U . . .
C6 C 1.1466(4) 0.8532(4) 0.6316(3) 0.0373(12) Uani 0.548(5) 1 d G U P A 1
H6 H 1.117026 0.798089 0.551980 0.045 Uiso 0.548(5) 1 calc R U P A 1
C7 C 1.2064(3) 0.9819(4) 0.6735(5) 0.0390(8) Uani 0.548(5) 1 d G U P A 1
H7 H 1.224030 1.028310 0.627025 0.047 Uiso 0.548(5) 1 calc R U P A 1
C8 C 1.2354(3) 1.0292(3) 0.7969(5) 0.0374(11) Uani 0.548(5) 1 d G U P A 1
H8 H 1.275886 1.113049 0.847773 0.045 Uiso 0.548(5) 1 calc R U P A 1
C9 C 1.1935(4) 0.9298(5) 0.8312(3) 0.0429(12) Uani 0.548(5) 1 d G U P A 1
H9 H 1.200938 0.935200 0.909159 0.051 Uiso 0.548(5) 1 calc R U P A 1
C10 C 1.1386(4) 0.8210(4) 0.7290(5) 0.0386(12) Uani 0.548(5) 1 d G U P A 1
H10 H 1.102757 0.740544 0.726349 0.046 Uiso 0.548(5) 1 calc R U P A 1
C6A C 1.1716(5) 0.8981(6) 0.6395(4) 0.0383(15) Uani 0.452(5) 1 d G U P A 2
H6A H 1.161488 0.879345 0.558058 0.046 Uiso 0.452(5) 1 calc R U P A 2
C7A C 1.2291(4) 1.0152(4) 0.7301(6) 0.0390(8) Uani 0.452(5) 1 d G U P A 2
H7A H 1.264594 1.089325 0.720675 0.047 Uiso 0.452(5) 1 calc R U P A 2
C8A C 1.2248(4) 1.0031(5) 0.8373(4) 0.0345(13) Uani 0.452(5) 1 d G U P A 2
H8A H 1.256854 1.067701 0.912834 0.041 Uiso 0.452(5) 1 calc R U P A 2
C9A C 1.1646(5) 0.8786(5) 0.8128(5) 0.0409(14) Uani 0.452(5) 1 d G U P A 2
H9A H 1.148967 0.844354 0.868978 0.049 Uiso 0.452(5) 1 calc R U P A 2
C10A C 1.1318(5) 0.8137(4) 0.6906(5) 0.0329(14) Uani 0.452(5) 1 d G U P A 2
H10A H 1.090029 0.727944 0.649714 0.039 Uiso 0.452(5) 1 calc R U P A 2
C11 C 0.81785(14) 0.78658(15) 0.57046(13) 0.0178(3) Uani 1 1 d . . . B 2
C12 C 0.71985(15) 0.56943(15) 0.49860(13) 0.0192(3) Uani 1 1 d . . . C 2
H12A H 0.744335 0.570965 0.425036 0.023 Uiso 1 1 calc R U . C 2
H12B H 0.630105 0.532597 0.483689 0.023 Uiso 1 1 calc R U . C 2
C13 C 0.79629(15) 0.49022(15) 0.54125(13) 0.0194(3) Uani 1 1 d . . . C 2
H13A H 0.885558 0.514458 0.538671 0.023 Uiso 1 1 calc R U . C 2
H13B H 0.768692 0.398698 0.490641 0.023 Uiso 1 1 calc R U . C 2
C14 C 0.92237(14) 0.52485(14) 0.76869(13) 0.0170(3) Uani 1 1 d . . . D 2
C15 C 0.99947(15) 0.44077(15) 0.71228(14) 0.0199(3) Uani 1 1 d . . . D 2
H15 H 0.974231 0.383319 0.632721 0.024 Uiso 1 1 calc R U . D 2
C16 C 1.11238(15) 0.44109(16) 0.77207(15) 0.0229(3) Uani 1 1 d . . . D 2
H16 H 1.163770 0.383330 0.733808 0.027 Uiso 1 1 calc R U . D 2
C18 C 1.07611(17) 0.61159(17) 0.94333(16) 0.0290(4) Uani 1 1 d . . . D 2
H18 H 1.102921 0.670446 1.022223 0.035 Uiso 1 1 calc R U . D 2
C17 C 1.14984(16) 0.52583(17) 0.88761(16) 0.0270(4) Uani 1 1 d . . . D 2
H17 H 1.226474 0.525203 0.928915 0.032 Uiso 1 1 calc R U . D 2
C19 C 0.96297(15) 0.61152(15) 0.88387(15) 0.0233(3) Uani 1 1 d . . . D 2
H19 H 0.913069 0.671006 0.922091 0.028 Uiso 1 1 calc R U . D 2
C20 C 0.67063(14) 0.37648(14) 0.67913(13) 0.0155(3) Uani 1 1 d . . . E 2
C21 C 0.54225(14) 0.37176(15) 0.66565(13) 0.0179(3) Uani 1 1 d . . . E 2
H21 H 0.510619 0.446709 0.674997 0.021 Uiso 1 1 calc R U . E 2
C22 C 0.46029(15) 0.25864(16) 0.63873(14) 0.0216(3) Uani 1 1 d . . . E 2
H22 H 0.373072 0.256037 0.628589 0.026 Uiso 1 1 calc R U . E 2
C23 C 0.50630(16) 0.14948(16) 0.62671(15) 0.0249(3) Uani 1 1 d . . . E 2
H23 H 0.450550 0.071740 0.607498 0.030 Uiso 1 1 calc R U . E 2
C24 C 0.63354(17) 0.15381(16) 0.64271(16) 0.0273(4) Uani 1 1 d . . . E 2
H24 H 0.664787 0.079258 0.635782 0.033 Uiso 1 1 calc R U . E 2
C25 C 0.71555(15) 0.26647(15) 0.66881(15) 0.0228(3) Uani 1 1 d . . . E 2
H25 H 0.802681 0.268731 0.679704 0.027 Uiso 1 1 calc R U . E 2
N2 N 0.55018(12) 0.81913(12) 0.75744(11) 0.0164(3) Uani 1 1 d . . . F 2
C26 C 0.60699(14) 0.67617(14) 0.87836(13) 0.0164(3) Uani 1 1 d . . . F 2
C27 C 0.49414(15) 0.72080(15) 0.88957(14) 0.0205(3) Uani 1 1 d . . . F 2
C28 C 0.43219(16) 0.72967(16) 0.98344(15) 0.0249(3) Uani 1 1 d . . . F 2
H28 H 0.357415 0.762698 0.990011 0.030 Uiso 1 1 calc R U . F 2
C29 C 0.47922(17) 0.69046(17) 1.06744(15) 0.0256(4) Uani 1 1 d . . . F 2
H29 H 0.436953 0.695925 1.131554 0.031 Uiso 1 1 calc R U . F 2
C30 C 0.58834(18) 0.64332(18) 1.05677(15) 0.0295(4) Uani 1 1 d . . . F 2
H30 H 0.620935 0.615646 1.113693 0.035 Uiso 1 1 calc R U . F 2
C31 C 0.65133(17) 0.63591(17) 0.96307(15) 0.0248(4) Uani 1 1 d . . . F 2
H31 H 0.725994 0.602678 0.957111 0.030 Uiso 1 1 calc R U . F 2
C32 C 0.44397(15) 0.75745(16) 0.79414(15) 0.0230(3) Uani 1 1 d . . . F 2
H32A H 0.397801 0.680994 0.726695 0.028 Uiso 1 1 calc R U . F 2
H32B H 0.386174 0.816974 0.823012 0.028 Uiso 1 1 calc R U . F 2
C33 C 0.50804(17) 0.82583(18) 0.64538(15) 0.0276(4) Uani 1 1 d . . . F 2
H33A H 0.439356 0.872842 0.654103 0.041 Uiso 1 1 calc R U . F 2
H33B H 0.479630 0.739611 0.584865 0.041 Uiso 1 1 calc R U . F 2
H33C H 0.577100 0.869484 0.622627 0.041 Uiso 1 1 calc R U . F 2
C34 C 0.59288(16) 0.95092(15) 0.84750(16) 0.0261(4) Uani 1 1 d . . . F 2
H34A H 0.663007 0.993157 0.824776 0.039 Uiso 1 1 calc R U . F 2
H34B H 0.619256 0.948315 0.923211 0.039 Uiso 1 1 calc R U . F 2
H34C H 0.524517 0.998150 0.853880 0.039 Uiso 1 1 calc R U . F 2

loop_
_atom_site_aniso_label
_atom_site_aniso_U_11
_atom_site_aniso_U_22
_atom_site_aniso_U_33
_atom_site_aniso_U_23
_atom_site_aniso_U_13
_atom_site_aniso_U_12
Pd 0.01462(6) 0.01169(6) 0.01304(6) 0.00514(4) 0.00316(4) 0.00465(4)
Fe 0.01299(11) 0.01692(11) 0.03048(13) 0.00362(9) 0.00433(9) 0.00298(9)
P 0.01460(18) 0.01304(17) 0.01514(18) 0.00547(14) 0.00358(14) 0.00503(14)
O 0.0313(7) 0.0333(7) 0.0218(6) 0.0115(5) 0.0090(5) -0.0020(5)
N1 0.0205(6) 0.0155(6) 0.0149(6) 0.0063(5) 0.0036(5) 0.0048(5)
C1 0.0130(7) 0.0181(7) 0.0261(8) 0.0092(6) 0.0051(6) 0.0050(6)
C2 0.0231(8) 0.0220(8) 0.0408(10) 0.0166(8) 0.0069(7) 0.0069(7)
C3 0.0262(9) 0.0154(8) 0.0498(11) 0.0085(8) 0.0078(8) 0.0059(7)
C4 0.0213(8) 0.0220(8) 0.0324(9) -0.0014(7) 0.0067(7) 0.0055(7)
C5 0.0157(7) 0.0211(8) 0.0250(8) 0.0050(6) 0.0045(6) 0.0022(6)
C6 0.0225(18) 0.028(2) 0.045(2) -0.0054(15) 0.0089(15) 0.0101(16)
C7 0.0232(13) 0.0413(16) 0.048(2) 0.0109(15) 0.0173(15) 0.0049(11)
C8 0.0168(15) 0.0344(18) 0.045(2) -0.0007(16) 0.0047(15) 0.0020(13)
C9 0.0281(19) 0.044(2) 0.048(2) 0.0084(17) -0.0029(15) 0.0173(19)
C10 0.0263(18) 0.033(2) 0.053(3) 0.0119(17) 0.0025(18) 0.0148(15)
C6A 0.033(2) 0.040(3) 0.041(2) 0.0104(18) 0.0156(18) 0.014(2)
C7A 0.0232(13) 0.0413(16) 0.048(2) 0.0109(15) 0.0173(15) 0.0049(11)
C8A 0.026(2) 0.035(2) 0.038(2) 0.0108(18) -0.0034(17) 0.0119(18)
C9A 0.037(2) 0.040(3) 0.054(3) 0.022(2) 0.0100(19) 0.023(2)
C10A 0.022(2) 0.029(2) 0.039(2) 0.0012(17) 0.0065(18) 0.0133(17)
C11 0.0147(7) 0.0214(8) 0.0197(7) 0.0098(6) 0.0032(6) 0.0061(6)
C12 0.0246(8) 0.0183(7) 0.0149(7) 0.0067(6) 0.0034(6) 0.0045(6)
C13 0.0240(8) 0.0186(7) 0.0173(7) 0.0069(6) 0.0078(6) 0.0075(6)
C14 0.0153(7) 0.0150(7) 0.0213(7) 0.0076(6) 0.0028(6) 0.0037(6)
C15 0.0194(8) 0.0178(7) 0.0219(8) 0.0064(6) 0.0057(6) 0.0053(6)
C16 0.0182(8) 0.0221(8) 0.0314(9) 0.0117(7) 0.0078(6) 0.0082(6)
C18 0.0265(9) 0.0267(9) 0.0253(9) 0.0027(7) -0.0037(7) 0.0069(7)
C17 0.0190(8) 0.0278(9) 0.0343(9) 0.0135(7) -0.0014(7) 0.0060(7)
C19 0.0213(8) 0.0195(8) 0.0254(8) 0.0042(6) 0.0027(6) 0.0077(6)
C20 0.0178(7) 0.0144(7) 0.0140(7) 0.0053(5) 0.0026(5) 0.0032(6)
C21 0.0196(8) 0.0193(7) 0.0162(7) 0.0083(6) 0.0017(6) 0.0060(6)
C22 0.0181(8) 0.0272(8) 0.0185(7) 0.0094(6) 0.0015(6) 0.0015(6)
C23 0.0272(9) 0.0191(8) 0.0256(8) 0.0078(7) 0.0046(7) -0.0013(7)
C24 0.0312(9) 0.0161(8) 0.0371(10) 0.0112(7) 0.0109(8) 0.0070(7)
C25 0.0195(8) 0.0199(8) 0.0321(9) 0.0116(7) 0.0076(7) 0.0075(6)
N2 0.0182(6) 0.0145(6) 0.0183(6) 0.0070(5) 0.0037(5) 0.0066(5)
C26 0.0191(7) 0.0137(7) 0.0161(7) 0.0050(6) 0.0047(6) 0.0036(6)
C27 0.0212(8) 0.0191(8) 0.0219(8) 0.0084(6) 0.0054(6) 0.0046(6)
C28 0.0227(8) 0.0257(9) 0.0285(9) 0.0106(7) 0.0108(7) 0.0082(7)
C29 0.0304(9) 0.0278(9) 0.0200(8) 0.0093(7) 0.0114(7) 0.0057(7)
C30 0.0376(10) 0.0369(10) 0.0230(8) 0.0181(8) 0.0096(7) 0.0145(8)
C31 0.0292(9) 0.0285(9) 0.0238(8) 0.0140(7) 0.0096(7) 0.0145(7)
C32 0.0183(8) 0.0248(8) 0.0265(8) 0.0106(7) 0.0034(6) 0.0050(6)
C33 0.0306(9) 0.0315(9) 0.0267(9) 0.0159(7) 0.0034(7) 0.0136(8)
C34 0.0266(9) 0.0171(8) 0.0313(9) 0.0051(7) 0.0056(7) 0.0073(7)

loop_
_atom_type_symbol
_atom_type_description
_atom_type_scat_dispersion_real
_atom_type_scat_dispersion_imag
_atom_type_scat_source
C C 0.0033 0.0016 'International Tables Vol C Tables 4.2.6.8 and 6.1.1.4'
H H 0.0000 0.0000 'International Tables Vol C Tables 4.2.6.8 and 6.1.1.4'
N N 0.0061 0.0033 'International Tables Vol C Tables 4.2.6.8 and 6.1.1.4'
O O 0.0106 0.0060 'International Tables Vol C Tables 4.2.6.8 and 6.1.1.4'
P P 0.1023 0.0942 'International Tables Vol C Tables 4.2.6.8 and 6.1.1.4'
Fe Fe 0.3463 0.8444 'International Tables Vol C Tables 4.2.6.8 and 6.1.1.4'
Pd Pd -0.9988 1.0072 'International Tables Vol C Tables 4.2.6.8 and 6.1.1.4'

loop_
_geom_angle_atom_site_label_1
_geom_angle_atom_site_label_2
_geom_angle_atom_site_label_3
_geom_angle
C26 Pd N1 175.76(6)
C26 Pd N2 81.69(5)
N1 Pd N2 97.17(5)
C26 Pd P 98.30(4)
N1 Pd P 81.73(4)
N2 Pd P 164.91(4)
C6A Fe C5 147.55(19)
C5 Fe C9 115.93(14)
C6A Fe C10A 40.74(11)
C5 Fe C10A 114.34(15)
C5 Fe C8 147.04(17)
C9 Fe C8 40.88(8)
C6A Fe C7A 40.72(10)
C5 Fe C7A 169.2(2)
C10A Fe C7A 68.26(16)
C5 Fe C10 110.12(12)
C9 Fe C10 40.84(9)
C8 Fe C10 68.60(13)
C6A Fe C2 109.94(15)
C5 Fe C2 69.13(7)
C9 Fe C2 173.25(17)
C10A Fe C2 131.84(17)
C8 Fe C2 132.51(17)
C7A Fe C2 117.68(16)
C10 Fe C2 143.31(15)
C6A Fe C4 171.05(19)
C5 Fe C4 41.08(7)
C9 Fe C4 111.60(12)
C10A Fe C4 146.52(18)
C8 Fe C4 115.78(12)
C7A Fe C4 131.29(17)
C10 Fe C4 135.80(15)
C2 Fe C4 68.87(8)
C6A Fe C3 132.81(17)
C5 Fe C3 68.84(7)
C9 Fe C3 135.28(15)
C10A Fe C3 171.60(19)
C8 Fe C3 109.74(12)
C7A Fe C3 110.17(13)
C10 Fe C3 175.53(16)
C2 Fe C3 40.85(8)
C4 Fe C3 40.68(8)
C6A Fe C1 116.12(17)
C5 Fe C1 41.24(7)
C9 Fe C1 145.66(17)
C10A Fe C1 107.89(14)
C8 Fe C1 171.34(18)
C7A Fe C1 149.3(2)
C10 Fe C1 113.32(13)
C2 Fe C1 41.08(7)
C4 Fe C1 69.22(7)
C3 Fe C1 68.97(7)
C5 Fe C7 171.86(16)
C9 Fe C7 68.52(13)
C8 Fe C7 40.64(8)
C10 Fe C7 68.32(13)
C2 Fe C7 107.05(12)
C4 Fe C7 145.30(15)
C3 Fe C7 113.36(12)
C1 Fe C7 131.30(15)
C14 P C20 106.55(7)
C14 P C13 104.98(7)
C20 P C13 103.51(7)
C14 P Pd 122.69(5)
C20 P Pd 114.02(5)
C13 P Pd 102.96(5)
C11 N1 C12 116.51(13)
C11 N1 Pd 133.61(11)
C12 N1 Pd 108.74(9)
C2 C1 C5 107.10(15)
C2 C1 C11 123.58(15)
C5 C1 C11 129.00(14)
C2 C1 Fe 69.25(9)
C5 C1 Fe 68.63(9)
C11 C1 Fe 122.23(10)
C3 C2 C1 108.22(16)
C3 C2 Fe 69.78(10)
C1 C2 Fe 69.67(9)
C3 C2 H2 125.9
C1 C2 H2 125.9
Fe C2 H2 126.2
C4 C3 C2 108.37(16)
C4 C3 Fe 69.54(10)
C2 C3 Fe 69.37(10)
C4 C3 H3 125.8
C2 C3 H3 125.8
Fe C3 H3 126.9
C3 C4 C5 107.81(16)
C3 C4 Fe 69.78(10)
C5 C4 Fe 68.84(9)
C3 C4 H4 126.1
C5 C4 H4 126.1
Fe C4 H4 126.8
C4 C5 C1 108.49(16)
C4 C5 Fe 70.08(10)
C1 C5 Fe 70.13(9)
C4 C5 H5 125.8
C1 C5 H5 125.8
Fe C5 H5 125.6
C7 C6 C10 108.0
C7 C6 Fe 69.69(13)
C10 C6 Fe 69.19(13)
C7 C6 H6 126.0
C10 C6 H6 126.0
Fe C6 H6 126.7
C6 C7 C8 108.0
C6 C7 Fe 69.84(14)
C8 C7 Fe 69.11(12)
C6 C7 H7 126.0
C8 C7 H7 126.0
Fe C7 H7 126.6
C7 C8 C9 108.0
C7 C8 Fe 70.24(13)
C9 C8 Fe 69.29(14)
C7 C8 H8 126.0
C9 C8 H8 126.0
Fe C8 H8 126.0
C10 C9 C8 108.0
C10 C9 Fe 69.98(13)
C8 C9 Fe 69.83(13)
C10 C9 H9 126.0
C8 C9 H9 126.0
Fe C9 H9 125.8
C9 C10 C6 108.0
C9 C10 Fe 69.18(12)
C6 C10 Fe 70.22(13)
C9 C10 H10 126.0
C6 C10 H10 126.0
Fe C10 H10 126.2
C7A C6A C10A 108.0
C7A C6A Fe 70.24(16)
C10A C6A Fe 70.15(16)
C7A C6A H6A 126.0
C10A C6A H6A 126.0
Fe C6A H6A 125.2
C6A C7A C8A 108.0
C6A C7A Fe 69.04(17)
C8A C7A Fe 70.73(16)
C6A C7A H7A 126.0
C8A C7A H7A 126.0
Fe C7A H7A 125.8
C7A C8A C9A 108.0
C7A C8A Fe 68.96(15)
C9A C8A Fe 69.91(16)
C7A C8A H8A 126.0
C9A C8A H8A 126.0
Fe C8A H8A 126.7
C10A C9A C8A 108.0
C10A C9A Fe 68.92(17)
C8A C9A Fe 70.00(16)
C10A C9A H9A 126.0
C8A C9A H9A 126.0
Fe C9A H9A 126.7
C9A C10A C6A 108.0
C9A C10A Fe 70.74(16)
C6A C10A Fe 69.11(15)
C9A C10A H10A 126.0
C6A C10A H10A 126.0
Fe C10A H10A 125.7
O C11 N1 125.53(15)
O C11 C1 118.11(14)
N1 C11 C1 116.36(13)
N1 C12 C13 107.18(12)
N1 C12 H12A 110.3
C13 C12 H12A 110.3
N1 C12 H12B 110.3
C13 C12 H12B 110.3
H12A C12 H12B 108.5
C12 C13 P 107.50(10)
C12 C13 H13A 110.2
P C13 H13A 110.2
C12 C13 H13B 110.2
P C13 H13B 110.2
H13A C13 H13B 108.5
C19 C14 C15 118.97(14)
C19 C14 P 120.08(12)
C15 C14 P 120.95(12)
C16 C15 C14 120.41(15)
C16 C15 H15 119.8
C14 C15 H15 119.8
C17 C16 C15 119.79(15)
C17 C16 H16 120.1
C15 C16 H16 120.1
C17 C18 C19 120.05(16)
C17 C18 H18 120.0
C19 C18 H18 120.0
C16 C17 C18 120.35(16)
C16 C17 H17 119.8
C18 C17 H17 119.8
C18 C19 C14 120.38(15)
C18 C19 H19 119.8
C14 C19 H19 119.8
C25 C20 C21 118.88(14)
C25 C20 P 122.50(12)
C21 C20 P 118.26(11)
C22 C21 C20 120.71(14)
C22 C21 H21 119.6
C20 C21 H21 119.6
C23 C22 C21 119.74(15)
C23 C22 H22 120.1
C21 C22 H22 120.1
C24 C23 C22 120.02(16)
C24 C23 H23 120.0
C22 C23 H23 120.0
C23 C24 C25 120.33(16)
C23 C24 H24 119.8
C25 C24 H24 119.8
C24 C25 C20 120.29(15)
C24 C25 H25 119.9
C20 C25 H25 119.9
C33 N2 C34 108.37(13)
C33 N2 C32 109.37(13)
C34 N2 C32 108.29(13)
C33 N2 Pd 112.76(10)
C34 N2 Pd 115.81(10)
C32 N2 Pd 101.86(9)
C31 C26 C27 116.86(14)
C31 C26 Pd 131.30(12)
C27 C26 Pd 111.76(11)
C28 C27 C26 121.78(15)
C28 C27 C32 121.92(15)
C26 C27 C32 116.29(14)
C29 C28 C27 120.14(16)
C29 C28 H28 119.9
C27 C28 H28 119.9
C30 C29 C28 119.12(16)
C30 C29 H29 120.4
C28 C29 H29 120.4
C29 C30 C31 120.66(16)
C29 C30 H30 119.7
C31 C30 H30 119.7
C26 C31 C30 121.38(16)
C26 C31 H31 119.3
C30 C31 H31 119.3
N2 C32 C27 108.50(13)
N2 C32 H32A 110.0
C27 C32 H32A 110.0
N2 C32 H32B 110.0
C27 C32 H32B 110.0
H32A C32 H32B 108.4
N2 C33 H33A 109.5
N2 C33 H33B 109.5
H33A C33 H33B 109.5
N2 C33 H33C 109.5
H33A C33 H33C 109.5
H33B C33 H33C 109.5
N2 C34 H34A 109.5
N2 C34 H34B 109.5
H34A C34 H34B 109.5
N2 C34 H34C 109.5
H34A C34 H34C 109.5
H34B C34 H34C 109.5

loop_
_geom_bond_atom_site_label_1
_geom_bond_atom_site_label_2
_geom_bond_distance
Pd C26 2.0137(15)
Pd N1 2.1079(13)
Pd N2 2.1681(12)
Pd P 2.2295(4)
Fe C6A 2.015(5)
Fe C5 2.0223(16)
Fe C9 2.023(4)
Fe C10A 2.029(5)
Fe C8 2.030(3)
Fe C7A 2.031(4)
Fe C10 2.033(4)
Fe C2 2.0367(18)
Fe C4 2.0387(17)
Fe C3 2.0420(17)
Fe C1 2.0423(15)
Fe C7 2.045(3)
P C14 1.8159(15)
P C20 1.8267(16)
P C13 1.8501(15)
O C11 1.2492(19)
N1 C11 1.334(2)
N1 C12 1.4619(19)
C1 C2 1.431(2)
C1 C5 1.432(2)
C1 C11 1.501(2)
C2 C3 1.423(3)
C2 H2 0.9500
C3 C4 1.418(3)
C3 H3 0.9500
C4 C5 1.425(2)
C4 H4 0.9500
C5 H5 0.9500
C6 C7 1.415(3)
C6 C10 1.415(3)
C6 H6 0.9500
C7 C8 1.415(3)
C7 H7 0.9500
C8 C9 1.415(3)
C8 H8 0.9500
C9 C10 1.415(3)
C9 H9 0.9500
C10 H10 0.9500
C6A C7A 1.408(3)
C6A C10A 1.408(3)
C6A H6A 0.9500
C7A C8A 1.408(3)
C7A H7A 0.9500
C8A C9A 1.408(3)
C8A H8A 0.9500
C9A C10A 1.408(3)
C9A H9A 0.9500
C10A H10A 0.9500
C12 C13 1.531(2)
C12 H12A 0.9900
C12 H12B 0.9900
C13 H13A 0.9900
C13 H13B 0.9900
C14 C19 1.391(2)
C14 C15 1.404(2)
C15 C16 1.389(2)
C15 H15 0.9500
C16 C17 1.385(2)
C16 H16 0.9500
C18 C17 1.386(2)
C18 C19 1.390(2)
C18 H18 0.9500
C17 H17 0.9500
C19 H19 0.9500
C20 C25 1.395(2)
C20 C21 1.396(2)
C21 C22 1.389(2)
C21 H21 0.9500
C22 C23 1.387(2)
C22 H22 0.9500
C23 C24 1.385(3)
C23 H23 0.9500
C24 C25 1.387(2)
C24 H24 0.9500
C25 H25 0.9500
N2 C33 1.473(2)
N2 C34 1.487(2)
N2 C32 1.487(2)
C26 C31 1.391(2)
C26 C27 1.406(2)
C27 C28 1.390(2)
C27 C32 1.501(2)
C28 C29 1.385(2)
C28 H28 0.9500
C29 C30 1.381(3)
C29 H29 0.9500
C30 C31 1.397(2)
C30 H30 0.9500
C31 H31 0.9500
C32 H32A 0.9900
C32 H32B 0.9900
C33 H33A 0.9800
C33 H33B 0.9800
C33 H33C 0.9800
C34 H34A 0.9800
C34 H34B 0.9800
C34 H34C 0.9800
